data_1547111
loop_
_publ_author_name
'Kang, Zhenghui'
'Zhang, Dan'
'Hu, Wenhao'

_publ_section_title
;
 Regio- and Diastereoselective Three-Component Reactions via Trapping of
 Ammonium Ylides with N-Alkylquinolinium Salts: Synthesis of
 Multisubstituted Tetra- and Dihydroquinoline Derivatives.
;
_journal_issue 14
_journal_name_full 'Organic letters'
_journal_page_first 3783
_journal_page_last 3786
_journal_paper_doi 10.1021/acs.orglett.7b01664
_journal_volume 19
_journal_year 2017
_chemical_formula_sum 'C34 H31 Br N2 O4'
_chemical_formula_weight 611.52
_chemical_name_systematic
; 
 ? 
;
_space_group_IT_number 2
_symmetry_cell_setting triclinic
_symmetry_space_group_name_Hall '-P 1'
_symmetry_space_group_name_H-M 'P -1'
_atom_sites_solution_hydrogens geom
_atom_sites_solution_primary direct
_atom_sites_solution_secondary difmap
_audit_creation_method SHELXL-97
_cell_angle_alpha 98.6550(10)
_cell_angle_beta 110.9480(10)
_cell_angle_gamma 98.9300(10)
_cell_formula_units_Z 2
_cell_length_a 9.9071(4)
_cell_length_b 12.2529(5)
_cell_length_c 13.6988(6)
_cell_measurement_reflns_used 5306
_cell_measurement_temperature 296(2)
_cell_measurement_theta_max 24.71
_cell_measurement_theta_min 2.21
_cell_volume 1495.45(11)
_computing_structure_refinement 'SHELXL-97 (Sheldrick, 2008)'
_computing_structure_solution 'SHELXS-97 (Sheldrick, 2008)'
_diffrn_ambient_temperature 296(2)
_diffrn_measured_fraction_theta_full 0.993
_diffrn_measured_fraction_theta_max 0.993
_diffrn_measurement_device_type 'Bruker Apex II CCD'
_diffrn_radiation_monochromator graphite
_diffrn_radiation_source 'fine-focus sealed tube'
_diffrn_radiation_type MoK\a
_diffrn_radiation_wavelength 0.71073
_diffrn_reflns_av_R_equivalents 0.0280
_diffrn_reflns_av_sigmaI/netI 0.0299
_diffrn_reflns_limit_h_max 11
_diffrn_reflns_limit_h_min -11
_diffrn_reflns_limit_k_max 14
_diffrn_reflns_limit_k_min -14
_diffrn_reflns_limit_l_max 16
_diffrn_reflns_limit_l_min -16
_diffrn_reflns_number 17597
_diffrn_reflns_theta_full 25.01
_diffrn_reflns_theta_max 25.01
_diffrn_reflns_theta_min 1.73
_exptl_absorpt_coefficient_mu 1.415
_exptl_absorpt_correction_T_max 0.7460
_exptl_absorpt_correction_T_min 0.5813
_exptl_absorpt_correction_type multi-scan
_exptl_absorpt_process_details sadabs
_exptl_crystal_colour colorless
_exptl_crystal_density_diffrn 1.358
_exptl_crystal_density_method 'not measured'
_exptl_crystal_description block
_exptl_crystal_F_000 632
_exptl_crystal_size_max 0.43
_exptl_crystal_size_mid 0.41
_exptl_crystal_size_min 0.22
_refine_diff_density_max 0.603
_refine_diff_density_min -0.764
_refine_diff_density_rms 0.045
_refine_ls_extinction_method none
_refine_ls_goodness_of_fit_ref 1.040
_refine_ls_hydrogen_treatment constr
_refine_ls_matrix_type full
_refine_ls_number_parameters 370
_refine_ls_number_reflns 5243
_refine_ls_number_restraints 0
_refine_ls_restrained_S_all 1.040
_refine_ls_R_factor_all 0.0543
_refine_ls_R_factor_gt 0.0367
_refine_ls_shift/su_max 0.001
_refine_ls_shift/su_mean 0.000
_refine_ls_structure_factor_coef Fsqd
_refine_ls_weighting_details 'calc w=1/[\s^2^(Fo^2^)+(0.0307P)^2^+1.0146P] where P=(Fo^2^+2Fc^2^)/3'
_refine_ls_weighting_scheme calc
_refine_ls_wR_factor_gt 0.0799
_refine_ls_wR_factor_ref 0.0907
_reflns_number_gt 4073
_reflns_number_total 5243
_reflns_threshold_expression >2sigma(I)
_cod_data_source_file ol7b01664_si_003.cif
_cod_data_source_block z
_cod_depositor_comments
;
The following automatic conversions were performed:

'_symmetry_cell_setting' value 'Triclinic' changed to 'triclinic'
according to
/home/data/users/saulius/crontab/automatic-downloads/current/ACS/lib/dictionaries/cif_core.dic
dictionary named 'cif_core.dic' version 2.4.2 from 2011-04-26.

Automatic conversion script
Id: cif_fix_values 4973 2017-02-22 13:04:09Z antanas 
;
_cod_original_sg_symbol_H-M P-1
_cod_database_code 1547111

loop_
_symmetry_equiv_pos_as_xyz
'x, y, z'
'-x, -y, -z'

loop_
_atom_site_label
_atom_site_type_symbol
_atom_site_fract_x
_atom_site_fract_y
_atom_site_fract_z
_atom_site_U_iso_or_equiv
_atom_site_adp_type
_atom_site_occupancy
_atom_site_symmetry_multiplicity
_atom_site_calc_flag
_atom_site_refinement_flags
Br1 Br 0.64597(4) 0.42684(3) 0.30648(3) 0.07192(14) Uani 1 1 d .
O1 O 0.0737(2) 0.39366(16) 0.73613(15) 0.0540(5) Uani 1 1 d .
O2 O 0.0196(2) 0.29432(16) 0.57007(15) 0.0490(5) Uani 1 1 d .
O3 O 0.4099(2) -0.01069(16) 0.56897(14) 0.0500(5) Uani 1 1 d .
O4 O 0.21429(19) 0.03138(15) 0.45143(13) 0.0449(4) Uani 1 1 d .
N1 N 0.3021(2) 0.24866(17) 0.55977(15) 0.0381(5) Uani 1 1 d .
H1B H 0.2295 0.2792 0.5593 0.046 Uiso 1 1 calc R
N2 N 0.3028(2) 0.17936(18) 0.88113(15) 0.0407(5) Uani 1 1 d .
C1 C 0.1386(3) 0.1722(3) 1.0231(3) 0.0734(10) Uani 1 1 d .
H1A H 0.0904 0.1876 0.9565 0.088 Uiso 1 1 calc R
C2 C 0.0592(4) 0.1447(4) 1.0840(3) 0.0841(12) Uani 1 1 d .
H2A H -0.0423 0.1414 1.0578 0.101 Uiso 1 1 calc R
C3 C 0.1275(4) 0.1222(3) 1.1822(2) 0.0640(8) Uani 1 1 d .
H3A H 0.0735 0.1039 1.2231 0.077 Uiso 1 1 calc R
C4 C 0.2759(3) 0.1270(3) 1.2195(2) 0.0564(8) Uani 1 1 d .
H4A H 0.3233 0.1117 1.2863 0.068 Uiso 1 1 calc R
C5 C 0.3564(3) 0.1541(2) 1.1596(2) 0.0477(7) Uani 1 1 d .
H5A H 0.4577 0.1570 1.1863 0.057 Uiso 1 1 calc R
C6 C 0.2885(3) 0.1772(2) 1.0602(2) 0.0439(6) Uani 1 1 d .
C7 C 0.3810(3) 0.2115(3) 0.9980(2) 0.0471(7) Uani 1 1 d .
H7A H 0.4178 0.2931 1.0193 0.057 Uiso 1 1 calc R
H7B H 0.4663 0.1774 1.0180 0.057 Uiso 1 1 calc R
C8 C 0.2397(3) 0.2544(2) 0.82720(19) 0.0390(6) Uani 1 1 d .
H8A H 0.2409 0.3233 0.8670 0.047 Uiso 1 1 calc R
C9 C 0.1756(3) 0.2353(2) 0.71980(19) 0.0362(6) Uani 1 1 d .
C10 C 0.1927(3) 0.1330(2) 0.65339(18) 0.0334(5) Uani 1 1 d .
H10A H 0.1029 0.1073 0.5874 0.040 Uiso 1 1 calc R
C11 C 0.2036(2) 0.0388(2) 0.71384(18) 0.0341(5) Uani 1 1 d .
C12 C 0.2686(3) 0.0655(2) 0.8263(2) 0.0372(6) Uani 1 1 d .
C13 C 0.2932(3) -0.0216(2) 0.8811(2) 0.0441(6) Uani 1 1 d .
H13A H 0.3395 -0.0044 0.9555 0.053 Uiso 1 1 calc R
C14 C 0.2490(3) -0.1325(2) 0.8252(2) 0.0492(7) Uani 1 1 d .
H14A H 0.2672 -0.1899 0.8622 0.059 Uiso 1 1 calc R
C15 C 0.1780(3) -0.1601(2) 0.7148(2) 0.0472(7) Uani 1 1 d .
H15A H 0.1455 -0.2355 0.6777 0.057 Uiso 1 1 calc R
C16 C 0.1560(3) -0.0742(2) 0.6607(2) 0.0401(6) Uani 1 1 d .
H16A H 0.1078 -0.0926 0.5864 0.048 Uiso 1 1 calc R
C17 C 0.5511(3) 0.1299(2) 0.7754(2) 0.0438(6) Uani 1 1 d .
H17A H 0.5151 0.0520 0.7501 0.053 Uiso 1 1 calc R
C18 C 0.6787(3) 0.1715(3) 0.8674(2) 0.0619(8) Uani 1 1 d .
H18A H 0.7283 0.1216 0.9030 0.074 Uiso 1 1 calc R
C19 C 0.7320(4) 0.2856(4) 0.9060(3) 0.0781(10) Uani 1 1 d .
H19A H 0.8180 0.3134 0.9677 0.094 Uiso 1 1 calc R
C20 C 0.6584(4) 0.3594(3) 0.8537(3) 0.0747(10) Uani 1 1 d .
H20A H 0.6941 0.4371 0.8805 0.090 Uiso 1 1 calc R
C21 C 0.5316(3) 0.3182(2) 0.7613(2) 0.0511(7) Uani 1 1 d .
H21A H 0.4829 0.3688 0.7262 0.061 Uiso 1 1 calc R
C22 C 0.4758(3) 0.2030(2) 0.72022(19) 0.0371(6) Uani 1 1 d .
C23 C 0.3837(3) 0.2861(2) 0.50279(19) 0.0361(5) Uani 1 1 d .
C24 C 0.5154(3) 0.2561(2) 0.5084(2) 0.0426(6) Uani 1 1 d .
H24A H 0.5522 0.2074 0.5519 0.051 Uiso 1 1 calc R
C25 C 0.5931(3) 0.2975(2) 0.4503(2) 0.0462(6) Uani 1 1 d .
H25A H 0.6807 0.2762 0.4544 0.055 Uiso 1 1 calc R
C26 C 0.5396(3) 0.3700(2) 0.3867(2) 0.0469(7) Uani 1 1 d .
C27 C 0.4099(3) 0.4017(2) 0.3797(2) 0.0494(7) Uani 1 1 d .
H27A H 0.3744 0.4510 0.3364 0.059 Uiso 1 1 calc R
C28 C 0.3332(3) 0.3602(2) 0.4372(2) 0.0446(6) Uani 1 1 d .
H28A H 0.2455 0.3819 0.4322 0.053 Uiso 1 1 calc R
C29 C 0.0837(3) 0.3087(2) 0.6667(2) 0.0395(6) Uani 1 1 d .
C30 C -0.0230(4) 0.4661(3) 0.6921(3) 0.0620(8) Uani 1 1 d .
H30A H -0.1252 0.4233 0.6578 0.074 Uiso 1 1 calc R
H30B H 0.0042 0.4978 0.6392 0.074 Uiso 1 1 calc R
C31 C -0.0058(4) 0.5574(3) 0.7823(3) 0.0833(11) Uani 1 1 d .
H31A H -0.0683 0.6079 0.7559 0.125 Uiso 1 1 calc R
H31B H 0.0958 0.5987 0.8158 0.125 Uiso 1 1 calc R
H31C H -0.0339 0.5250 0.8337 0.125 Uiso 1 1 calc R
C32 C 0.3283(3) 0.0515(2) 0.54678(19) 0.0347(5) Uani 1 1 d .
C33 C 0.2009(3) -0.0704(2) 0.3768(2) 0.0493(7) Uani 1 1 d .
H33A H 0.1175 -0.0783 0.3110 0.074 Uiso 1 1 calc R
H33B H 0.1867 -0.1349 0.4070 0.074 Uiso 1 1 calc R
H33C H 0.2897 -0.0655 0.3628 0.074 Uiso 1 1 calc R
C34 C 0.3311(3) 0.1612(2) 0.62026(18) 0.0338(5) Uani 1 1 d .

loop_
_atom_site_aniso_label
_atom_site_aniso_U_11
_atom_site_aniso_U_22
_atom_site_aniso_U_33
_atom_site_aniso_U_23
_atom_site_aniso_U_13
_atom_site_aniso_U_12
Br1 0.0967(3) 0.0587(2) 0.1034(3) 0.04281(19) 0.0749(2) 0.02738(18)
O1 0.0656(12) 0.0532(12) 0.0483(11) 0.0101(9) 0.0206(10) 0.0326(10)
O2 0.0520(11) 0.0539(12) 0.0422(11) 0.0140(9) 0.0138(9) 0.0225(9)
O3 0.0557(11) 0.0526(12) 0.0467(11) 0.0127(9) 0.0184(9) 0.0286(10)
O4 0.0447(10) 0.0528(11) 0.0346(10) 0.0068(8) 0.0112(8) 0.0171(9)
N1 0.0444(12) 0.0426(12) 0.0416(12) 0.0220(10) 0.0237(10) 0.0216(10)
N2 0.0452(12) 0.0498(14) 0.0301(11) 0.0128(10) 0.0164(10) 0.0116(10)
C1 0.0500(18) 0.132(3) 0.0539(19) 0.047(2) 0.0226(15) 0.033(2)
C2 0.0500(19) 0.157(4) 0.068(2) 0.056(2) 0.0314(17) 0.039(2)
C3 0.065(2) 0.089(2) 0.0573(19) 0.0264(17) 0.0394(17) 0.0247(18)
C4 0.067(2) 0.068(2) 0.0370(15) 0.0163(14) 0.0219(14) 0.0151(16)
C5 0.0450(15) 0.0585(18) 0.0381(15) 0.0124(13) 0.0131(13) 0.0132(13)
C6 0.0437(15) 0.0525(17) 0.0343(14) 0.0097(12) 0.0141(12) 0.0101(13)
C7 0.0416(15) 0.0602(18) 0.0359(14) 0.0111(13) 0.0120(12) 0.0081(13)
C8 0.0415(14) 0.0414(15) 0.0387(14) 0.0101(12) 0.0198(12) 0.0112(12)
C9 0.0371(13) 0.0388(14) 0.0376(14) 0.0111(11) 0.0184(11) 0.0103(11)
C10 0.0326(12) 0.0400(14) 0.0311(13) 0.0124(11) 0.0131(10) 0.0123(11)
C11 0.0333(13) 0.0404(15) 0.0360(13) 0.0146(11) 0.0182(11) 0.0117(11)
C12 0.0338(13) 0.0446(16) 0.0412(14) 0.0163(12) 0.0199(11) 0.0118(11)
C13 0.0430(15) 0.0570(18) 0.0452(15) 0.0260(14) 0.0226(13) 0.0199(13)
C14 0.0492(16) 0.0538(19) 0.0649(19) 0.0360(16) 0.0316(15) 0.0239(14)
C15 0.0467(15) 0.0401(16) 0.0642(19) 0.0180(14) 0.0283(14) 0.0135(13)
C16 0.0392(14) 0.0440(16) 0.0423(14) 0.0133(12) 0.0192(12) 0.0121(12)
C17 0.0405(14) 0.0565(17) 0.0378(14) 0.0171(13) 0.0149(12) 0.0150(13)
C18 0.0539(19) 0.083(3) 0.0449(17) 0.0218(17) 0.0098(15) 0.0217(18)
C19 0.061(2) 0.098(3) 0.048(2) 0.010(2) -0.0025(16) 0.006(2)
C20 0.070(2) 0.060(2) 0.067(2) -0.0026(18) 0.0116(19) -0.0097(18)
C21 0.0544(17) 0.0470(18) 0.0484(17) 0.0111(14) 0.0170(15) 0.0086(14)
C22 0.0348(13) 0.0432(15) 0.0377(14) 0.0120(12) 0.0178(11) 0.0092(11)
C23 0.0424(14) 0.0351(14) 0.0346(13) 0.0102(11) 0.0176(11) 0.0104(11)
C24 0.0464(15) 0.0451(16) 0.0451(15) 0.0219(12) 0.0207(13) 0.0172(12)
C25 0.0489(16) 0.0431(16) 0.0565(17) 0.0167(13) 0.0278(14) 0.0151(13)
C26 0.0619(18) 0.0357(15) 0.0586(17) 0.0168(13) 0.0391(15) 0.0105(13)
C27 0.0658(18) 0.0443(16) 0.0545(17) 0.0270(14) 0.0322(15) 0.0224(14)
C28 0.0524(16) 0.0467(16) 0.0484(16) 0.0229(13) 0.0259(13) 0.0233(13)
C29 0.0392(14) 0.0375(15) 0.0471(17) 0.0114(12) 0.0211(13) 0.0113(11)
C30 0.0642(19) 0.0541(19) 0.070(2) 0.0129(16) 0.0215(17) 0.0338(16)
C31 0.096(3) 0.068(2) 0.088(3) 0.006(2) 0.032(2) 0.041(2)
C32 0.0365(13) 0.0405(14) 0.0354(14) 0.0153(11) 0.0195(12) 0.0120(12)
C33 0.0514(16) 0.0520(17) 0.0413(15) 0.0029(13) 0.0189(13) 0.0084(13)
C34 0.0354(13) 0.0370(14) 0.0350(13) 0.0144(11) 0.0158(11) 0.0138(11)

loop_
_atom_type_symbol
_atom_type_description
_atom_type_scat_dispersion_real
_atom_type_scat_dispersion_imag
_atom_type_scat_source
C C 0.0033 0.0016 'International Tables Vol C Tables 4.2.6.8 and 6.1.1.4'
H H 0.0000 0.0000 'International Tables Vol C Tables 4.2.6.8 and 6.1.1.4'
N N 0.0061 0.0033 'International Tables Vol C Tables 4.2.6.8 and 6.1.1.4'
O O 0.0106 0.0060 'International Tables Vol C Tables 4.2.6.8 and 6.1.1.4'
Br Br -0.2901 2.4595 'International Tables Vol C Tables 4.2.6.8 and 6.1.1.4'

loop_
_geom_angle_atom_site_label_1
_geom_angle_atom_site_label_2
_geom_angle_atom_site_label_3
_geom_angle
C29 O1 C30 117.2(2)
C32 O4 C33 114.74(19)
C23 N1 C34 124.38(19)
C23 N1 H1B 117.8
C34 N1 H1B 117.8
C8 N2 C12 118.5(2)
C8 N2 C7 120.0(2)
C12 N2 C7 120.4(2)
C6 C1 C2 120.5(3)
C6 C1 H1A 119.8
C2 C1 H1A 119.8
C3 C2 C1 120.8(3)
C3 C2 H2A 119.6
C1 C2 H2A 119.6
C4 C3 C2 119.1(3)
C4 C3 H3A 120.5
C2 C3 H3A 120.5
C3 C4 C5 120.8(3)
C3 C4 H4A 119.6
C5 C4 H4A 119.6
C4 C5 C6 120.7(3)
C4 C5 H5A 119.7
C6 C5 H5A 119.7
C1 C6 C5 118.2(2)
C1 C6 C7 122.2(2)
C5 C6 C7 119.5(2)
N2 C7 C6 114.9(2)
N2 C7 H7A 108.5
C6 C7 H7A 108.5
N2 C7 H7B 108.5
C6 C7 H7B 108.5
H7A C7 H7B 107.5
C9 C8 N2 124.1(2)
C9 C8 H8A 118.0
N2 C8 H8A 118.0
C8 C9 C29 121.4(2)
C8 C9 C10 118.9(2)
C29 C9 C10 119.6(2)
C9 C10 C11 109.14(18)
C9 C10 C34 112.13(19)
C11 C10 C34 111.81(18)
C9 C10 H10A 107.9
C11 C10 H10A 107.9
C34 C10 H10A 107.9
C16 C11 C12 118.6(2)
C16 C11 C10 121.6(2)
C12 C11 C10 119.8(2)
C13 C12 C11 119.4(2)
C13 C12 N2 121.6(2)
C11 C12 N2 119.0(2)
C14 C13 C12 120.0(2)
C14 C13 H13A 120.0
C12 C13 H13A 120.0
C13 C14 C15 121.0(2)
C13 C14 H14A 119.5
C15 C14 H14A 119.5
C16 C15 C14 118.9(3)
C16 C15 H15A 120.5
C14 C15 H15A 120.5
C15 C16 C11 121.8(2)
C15 C16 H16A 119.1
C11 C16 H16A 119.1
C18 C17 C22 121.0(3)
C18 C17 H17A 119.5
C22 C17 H17A 119.5
C19 C18 C17 120.1(3)
C19 C18 H18A 119.9
C17 C18 H18A 119.9
C18 C19 C20 119.9(3)
C18 C19 H19A 120.0
C20 C19 H19A 120.0
C19 C20 C21 120.1(3)
C19 C20 H20A 120.0
C21 C20 H20A 120.0
C20 C21 C22 121.1(3)
C20 C21 H21A 119.5
C22 C21 H21A 119.5
C21 C22 C17 117.8(2)
C21 C22 C34 119.2(2)
C17 C22 C34 123.0(2)
N1 C23 C24 123.9(2)
N1 C23 C28 118.6(2)
C24 C23 C28 117.5(2)
C25 C24 C23 121.3(2)
C25 C24 H24A 119.4
C23 C24 H24A 119.4
C26 C25 C24 119.4(2)
C26 C25 H25A 120.3
C24 C25 H25A 120.3
C25 C26 C27 120.8(2)
C25 C26 Br1 119.6(2)
C27 C26 Br1 119.66(19)
C28 C27 C26 119.5(2)
C28 C27 H27A 120.2
C26 C27 H27A 120.2
C27 C28 C23 121.5(2)
C27 C28 H28A 119.2
C23 C28 H28A 119.2
O2 C29 O1 122.5(2)
O2 C29 C9 124.6(2)
O1 C29 C9 112.9(2)
O1 C30 C31 107.0(3)
O1 C30 H30A 110.3
C31 C30 H30A 110.3
O1 C30 H30B 110.3
C31 C30 H30B 110.3
H30A C30 H30B 108.6
C30 C31 H31A 109.5
C30 C31 H31B 109.5
H31A C31 H31B 109.5
C30 C31 H31C 109.5
H31A C31 H31C 109.5
H31B C31 H31C 109.5
O3 C32 O4 122.7(2)
O3 C32 C34 126.9(2)
O4 C32 C34 110.34(19)
O4 C33 H33A 109.5
O4 C33 H33B 109.5
H33A C33 H33B 109.5
O4 C33 H33C 109.5
H33A C33 H33C 109.5
H33B C33 H33C 109.5
N1 C34 C22 111.20(19)
N1 C34 C32 110.09(18)
C22 C34 C32 112.90(19)
N1 C34 C10 105.43(17)
C22 C34 C10 110.57(18)
C32 C34 C10 106.29(18)

loop_
_geom_bond_atom_site_label_1
_geom_bond_atom_site_label_2
_geom_bond_distance
Br1 C26 1.906(2)
O1 C29 1.342(3)
O1 C30 1.443(3)
O2 C29 1.217(3)
O3 C32 1.189(3)
O4 C32 1.343(3)
O4 C33 1.444(3)
N1 C23 1.384(3)
N1 C34 1.453(3)
N1 H1B 0.8600
N2 C8 1.354(3)
N2 C12 1.407(3)
N2 C7 1.466(3)
C1 C6 1.375(4)
C1 C2 1.378(4)
C1 H1A 0.9300
C2 C3 1.365(4)
C2 H2A 0.9300
C3 C4 1.361(4)
C3 H3A 0.9300
C4 C5 1.374(4)
C4 H4A 0.9300
C5 C6 1.381(4)
C5 H5A 0.9300
C6 C7 1.513(3)
C7 H7A 0.9700
C7 H7B 0.9700
C8 C9 1.344(3)
C8 H8A 0.9300
C9 C29 1.464(3)
C9 C10 1.504(3)
C10 C11 1.513(3)
C10 C34 1.597(3)
C10 H10A 0.9800
C11 C16 1.385(3)
C11 C12 1.403(3)
C12 C13 1.398(3)
C13 C14 1.375(4)
C13 H13A 0.9300
C14 C15 1.380(4)
C14 H14A 0.9300
C15 C16 1.377(3)
C15 H15A 0.9300
C16 H16A 0.9300
C17 C18 1.383(4)
C17 C22 1.391(3)
C17 H17A 0.9300
C18 C19 1.364(5)
C18 H18A 0.9300
C19 C20 1.374(5)
C19 H19A 0.9300
C20 C21 1.382(4)
C20 H20A 0.9300
C21 C22 1.383(4)
C21 H21A 0.9300
C22 C34 1.533(3)
C23 C24 1.390(3)
C23 C28 1.395(3)
C24 C25 1.386(3)
C24 H24A 0.9300
C25 C26 1.370(4)
C25 H25A 0.9300
C26 C27 1.375(4)
C27 C28 1.373(3)
C27 H27A 0.9300
C28 H28A 0.9300
C30 C31 1.477(4)
C30 H30A 0.9700
C30 H30B 0.9700
C31 H31A 0.9600
C31 H31B 0.9600
C31 H31C 0.9600
C32 C34 1.543(3)
C33 H33A 0.9600
C33 H33B 0.9600
C33 H33C 0.9600

loop_
_geom_torsion_atom_site_label_1
_geom_torsion_atom_site_label_2
_geom_torsion_atom_site_label_3
_geom_torsion_atom_site_label_4
_geom_torsion
C6 C1 C2 C3 0.3(6)
C1 C2 C3 C4 -0.2(6)
C2 C3 C4 C5 0.1(5)
C3 C4 C5 C6 0.0(5)
C2 C1 C6 C5 -0.2(5)
C2 C1 C6 C7 -177.6(3)
C4 C5 C6 C1 0.0(4)
C4 C5 C6 C7 177.5(3)
C8 N2 C7 C6 94.9(3)
C12 N2 C7 C6 -73.3(3)
C1 C6 C7 N2 -32.3(4)
C5 C6 C7 N2 150.4(3)
C12 N2 C8 C9 -16.7(3)
C7 N2 C8 C9 174.9(2)
N2 C8 C9 C29 167.6(2)
N2 C8 C9 C10 -9.4(4)
C8 C9 C10 C11 31.6(3)
C29 C9 C10 C11 -145.4(2)
C8 C9 C10 C34 -92.9(3)
C29 C9 C10 C34 90.2(3)
C9 C10 C11 C16 151.2(2)
C34 C10 C11 C16 -84.2(3)
C9 C10 C11 C12 -31.4(3)
C34 C10 C11 C12 93.2(2)
C16 C11 C12 C13 4.5(3)
C10 C11 C12 C13 -173.0(2)
C16 C11 C12 N2 -173.3(2)
C10 C11 C12 N2 9.2(3)
C8 N2 C12 C13 -161.5(2)
C7 N2 C12 C13 6.9(3)
C8 N2 C12 C11 16.3(3)
C7 N2 C12 C11 -175.3(2)
C11 C12 C13 C14 -2.3(3)
N2 C12 C13 C14 175.5(2)
C12 C13 C14 C15 -1.0(4)
C13 C14 C15 C16 2.1(4)
C14 C15 C16 C11 0.3(4)
C12 C11 C16 C15 -3.6(3)
C10 C11 C16 C15 173.9(2)
C22 C17 C18 C19 0.6(4)
C17 C18 C19 C20 0.3(5)
C18 C19 C20 C21 -0.8(6)
C19 C20 C21 C22 0.4(5)
C20 C21 C22 C17 0.4(4)
C20 C21 C22 C34 177.4(3)
C18 C17 C22 C21 -0.9(4)
C18 C17 C22 C34 -177.8(2)
C34 N1 C23 C24 -9.3(4)
C34 N1 C23 C28 172.0(2)
N1 C23 C24 C25 -179.2(2)
C28 C23 C24 C25 -0.5(4)
C23 C24 C25 C26 0.5(4)
C24 C25 C26 C27 -0.2(4)
C24 C25 C26 Br1 -179.9(2)
C25 C26 C27 C28 0.0(4)
Br1 C26 C27 C28 179.7(2)
C26 C27 C28 C23 0.0(4)
N1 C23 C28 C27 179.1(2)
C24 C23 C28 C27 0.3(4)
C30 O1 C29 O2 2.8(4)
C30 O1 C29 C9 -175.6(2)
C8 C9 C29 O2 -178.0(2)
C10 C9 C29 O2 -1.1(4)
C8 C9 C29 O1 0.4(3)
C10 C9 C29 O1 177.4(2)
C29 O1 C30 C31 -175.5(3)
C33 O4 C32 O3 -1.6(3)
C33 O4 C32 C34 -179.45(19)
C23 N1 C34 C22 69.9(3)
C23 N1 C34 C32 -56.0(3)
C23 N1 C34 C10 -170.2(2)
C21 C22 C34 N1 21.6(3)
C17 C22 C34 N1 -161.6(2)
C21 C22 C34 C32 145.9(2)
C17 C22 C34 C32 -37.3(3)
C21 C22 C34 C10 -95.2(3)
C17 C22 C34 C10 81.6(3)
O3 C32 C34 N1 139.5(2)
O4 C32 C34 N1 -42.7(2)
O3 C32 C34 C22 14.6(3)
O4 C32 C34 C22 -167.62(18)
O3 C32 C34 C10 -106.8(3)
O4 C32 C34 C10 71.0(2)
C9 C10 C34 N1 -59.3(2)
C11 C10 C34 N1 177.69(19)
C9 C10 C34 C22 60.9(2)
C11 C10 C34 C22 -62.0(2)
C9 C10 C34 C32 -176.21(18)
C11 C10 C34 C32 60.8(2)
